data_2241882
loop_
_publ_author_name
'Pabla, Jaskarun'
'Janssen, Yuri'
'Simonson, Jack W.'

_publ_section_title
;
 Synthesis and crystal structure of
 La~21~Cr~8{-~2<i>a</i>}Al~<i>b~</i>Ge~7{-~<i>b</i>}C~12~ [<i>a</i> =
 0.22(2) and <i>b</i> = 0.758(19)]
;
_journal_coeditor_code PK2592
_journal_issue 11
_journal_name_full 'Acta Crystallographica Section E'
_journal_page_first 1565
_journal_page_last 1568
_journal_paper_doi 10.1107/S2056989016015668
_journal_volume 72
_journal_year 2016
_chemical_formula_iupac 'La21 Cr7.556 Al0.758 Ge6.242 C12'
_chemical_formula_moiety
;
C12 Cr7.556 Ge6 La12, 0.242(Ge), 0.758(Al)
;
_chemical_formula_sum 'C12 Al0.758 Cr7.556 Ge6.242 La21'
_chemical_formula_weight 3927.6
_chemical_name_systematic
;
Henicosalanthanum octachromium alumimium hexagermanium dodecacarbide
;
_space_group_IT_number 225
_symmetry_cell_setting cubic
_symmetry_space_group_name_Hall '-F 4 2 3'
_symmetry_space_group_name_H-M 'F m -3 m'
_cell_angle_alpha 90
_cell_angle_beta 90
_cell_angle_gamma 90
_cell_formula_units_Z 4
_cell_length_a 16.4048(6)
_cell_length_b 16.4048(6)
_cell_length_c 16.4048(6)
_cell_measurement_reflns_used 9327
_cell_measurement_temperature 294
_cell_measurement_theta_max 56.675
_cell_measurement_theta_min 4.965
_cell_volume 4414.8(3)
_computing_cell_refinement
;
<i>APEX2</i> (Bruker, 2007) and <i>SAINT</i> (Bruker, 2007)
;
_computing_data_collection
;
<i>APEX2</i> (Bruker, 2007) and <i>SAINT</i> (Bruker, 2007)
;
_computing_data_reduction
;
<i>APEX2</i> (Bruker, 2007) and <i>SAINT</i> (Bruker, 2007)
;
_computing_molecular_graphics
;
<i>VESTA</i> (Momma & Izumi, 2011)
;
_computing_publication_material
;
<i>publCIF</i> (Westrip, 2010)
;
_computing_structure_refinement
;
<i>JANA2006</i> (Pet\<r\`i\<cek <i>et al.</i>,  2014)
;
_computing_structure_solution
;
<i>SUPERFLIP</i> (Palatinus & Chapuis, 2007)
;
_diffrn_ambient_temperature 294
_diffrn_measured_fraction_theta_full 0.99
_diffrn_measured_fraction_theta_max 0.99
_diffrn_measurement_device 'four-circle diffractometer'
_diffrn_measurement_device_type 'Bruker APEXII CCD'
_diffrn_measurement_method '\w and \f scans'
_diffrn_radiation_monochromator graphite
_diffrn_radiation_source 'X-ray tube'
_diffrn_radiation_type 'Mo K\a'
_diffrn_radiation_wavelength 0.71073
_diffrn_reflns_av_R_equivalents 0.0407
_diffrn_reflns_limit_h_max 21
_diffrn_reflns_limit_h_min -21
_diffrn_reflns_limit_k_max 21
_diffrn_reflns_limit_k_min -21
_diffrn_reflns_limit_l_max 21
_diffrn_reflns_limit_l_min -21
_diffrn_reflns_number 40979
_diffrn_reflns_theta_full 28.43
_diffrn_reflns_theta_max 28.43
_diffrn_reflns_theta_min 2.15
_exptl_absorpt_coefficient_mu 25.755
_exptl_absorpt_correction_T_max 0.52665
_exptl_absorpt_correction_T_min 0.34176
_exptl_absorpt_correction_type numerical
_exptl_absorpt_process_details
;
(<i>SADABS</i>; Bruker, 2008)
;
_exptl_crystal_colour metallic_black
_exptl_crystal_density_diffrn 5.9091
_exptl_crystal_description plate
_exptl_crystal_F_000 6639.4
_exptl_crystal_size_max 0.119
_exptl_crystal_size_mid 0.106
_exptl_crystal_size_min 0.073
_refine_diff_density_max 1.07
_refine_diff_density_min -0.83
_refine_ls_extinction_coef 81E1(15)
_refine_ls_extinction_method
;
B-C type 2 (Becker & Coppens, 1974)
;
_refine_ls_goodness_of_fit_ref 1.91
_refine_ls_number_constraints 1
_refine_ls_number_parameters 21
_refine_ls_number_reflns 328
_refine_ls_number_restraints 0
_refine_ls_R_factor_all 0.0127
_refine_ls_R_factor_gt 0.0119
_refine_ls_shift/su_max 0.0150
_refine_ls_shift/su_mean 0.0023
_refine_ls_structure_factor_coef Fsqd
_refine_ls_weighting_details w=1/(\s^2^(I)+0.0004I^2^)
_refine_ls_weighting_scheme sigma
_refine_ls_wR_factor_gt 0.0447
_refine_ls_wR_factor_ref 0.0452
_reflns_number_gt 321
_reflns_number_total 328
_reflns_threshold_expression I>3\s(I)
_cod_data_source_file pk2592sup1.cif
_cod_data_source_block I
_cod_original_cell_volume 4414.8(5)
_cod_database_code 2241882
_cod_database_fobs_code 2241882

loop_
_space_group_symop_id
_space_group_symop_operation_xyz
1 x,y,z
2 -x,-y,z
3 -x,y,-z
4 x,-y,-z
5 z,x,y
6 z,-x,-y
7 -z,-x,y
8 -z,x,-y
9 y,z,x
10 -y,z,-x
11 y,-z,-x
12 -y,-z,x
13 y,x,-z
14 -y,-x,-z
15 y,-x,z
16 -y,x,z
17 x,z,-y
18 -x,z,y
19 -x,-z,-y
20 x,-z,y
21 z,y,-x
22 z,-y,x
23 -z,y,x
24 -z,-y,-x
25 -x,-y,-z
26 x,y,-z
27 x,-y,z
28 -x,y,z
29 -z,-x,-y
30 -z,x,y
31 z,x,-y
32 z,-x,y
33 -y,-z,-x
34 y,-z,x
35 -y,z,x
36 y,z,-x
37 -y,-x,z
38 y,x,z
39 -y,x,-z
40 y,-x,-z
41 -x,-z,y
42 x,-z,-y
43 x,z,y
44 -x,z,-y
45 -z,-y,x
46 -z,y,-x
47 z,-y,-x
48 z,y,x
49 x,y+1/2,z+1/2
50 -x,-y+1/2,z+1/2
51 -x,y+1/2,-z+1/2
52 x,-y+1/2,-z+1/2
53 z,x+1/2,y+1/2
54 z,-x+1/2,-y+1/2
55 -z,-x+1/2,y+1/2
56 -z,x+1/2,-y+1/2
57 y,z+1/2,x+1/2
58 -y,z+1/2,-x+1/2
59 y,-z+1/2,-x+1/2
60 -y,-z+1/2,x+1/2
61 y,x+1/2,-z+1/2
62 -y,-x+1/2,-z+1/2
63 y,-x+1/2,z+1/2
64 -y,x+1/2,z+1/2
65 x,z+1/2,-y+1/2
66 -x,z+1/2,y+1/2
67 -x,-z+1/2,-y+1/2
68 x,-z+1/2,y+1/2
69 z,y+1/2,-x+1/2
70 z,-y+1/2,x+1/2
71 -z,y+1/2,x+1/2
72 -z,-y+1/2,-x+1/2
73 -x,-y+1/2,-z+1/2
74 x,y+1/2,-z+1/2
75 x,-y+1/2,z+1/2
76 -x,y+1/2,z+1/2
77 -z,-x+1/2,-y+1/2
78 -z,x+1/2,y+1/2
79 z,x+1/2,-y+1/2
80 z,-x+1/2,y+1/2
81 -y,-z+1/2,-x+1/2
82 y,-z+1/2,x+1/2
83 -y,z+1/2,x+1/2
84 y,z+1/2,-x+1/2
85 -y,-x+1/2,z+1/2
86 y,x+1/2,z+1/2
87 -y,x+1/2,-z+1/2
88 y,-x+1/2,-z+1/2
89 -x,-z+1/2,y+1/2
90 x,-z+1/2,-y+1/2
91 x,z+1/2,y+1/2
92 -x,z+1/2,-y+1/2
93 -z,-y+1/2,x+1/2
94 -z,y+1/2,-x+1/2
95 z,-y+1/2,-x+1/2
96 z,y+1/2,x+1/2
97 x+1/2,y,z+1/2
98 -x+1/2,-y,z+1/2
99 -x+1/2,y,-z+1/2
100 x+1/2,-y,-z+1/2
101 z+1/2,x,y+1/2
102 z+1/2,-x,-y+1/2
103 -z+1/2,-x,y+1/2
104 -z+1/2,x,-y+1/2
105 y+1/2,z,x+1/2
106 -y+1/2,z,-x+1/2
107 y+1/2,-z,-x+1/2
108 -y+1/2,-z,x+1/2
109 y+1/2,x,-z+1/2
110 -y+1/2,-x,-z+1/2
111 y+1/2,-x,z+1/2
112 -y+1/2,x,z+1/2
113 x+1/2,z,-y+1/2
114 -x+1/2,z,y+1/2
115 -x+1/2,-z,-y+1/2
116 x+1/2,-z,y+1/2
117 z+1/2,y,-x+1/2
118 z+1/2,-y,x+1/2
119 -z+1/2,y,x+1/2
120 -z+1/2,-y,-x+1/2
121 -x+1/2,-y,-z+1/2
122 x+1/2,y,-z+1/2
123 x+1/2,-y,z+1/2
124 -x+1/2,y,z+1/2
125 -z+1/2,-x,-y+1/2
126 -z+1/2,x,y+1/2
127 z+1/2,x,-y+1/2
128 z+1/2,-x,y+1/2
129 -y+1/2,-z,-x+1/2
130 y+1/2,-z,x+1/2
131 -y+1/2,z,x+1/2
132 y+1/2,z,-x+1/2
133 -y+1/2,-x,z+1/2
134 y+1/2,x,z+1/2
135 -y+1/2,x,-z+1/2
136 y+1/2,-x,-z+1/2
137 -x+1/2,-z,y+1/2
138 x+1/2,-z,-y+1/2
139 x+1/2,z,y+1/2
140 -x+1/2,z,-y+1/2
141 -z+1/2,-y,x+1/2
142 -z+1/2,y,-x+1/2
143 z+1/2,-y,-x+1/2
144 z+1/2,y,x+1/2
145 x+1/2,y+1/2,z
146 -x+1/2,-y+1/2,z
147 -x+1/2,y+1/2,-z
148 x+1/2,-y+1/2,-z
149 z+1/2,x+1/2,y
150 z+1/2,-x+1/2,-y
151 -z+1/2,-x+1/2,y
152 -z+1/2,x+1/2,-y
153 y+1/2,z+1/2,x
154 -y+1/2,z+1/2,-x
155 y+1/2,-z+1/2,-x
156 -y+1/2,-z+1/2,x
157 y+1/2,x+1/2,-z
158 -y+1/2,-x+1/2,-z
159 y+1/2,-x+1/2,z
160 -y+1/2,x+1/2,z
161 x+1/2,z+1/2,-y
162 -x+1/2,z+1/2,y
163 -x+1/2,-z+1/2,-y
164 x+1/2,-z+1/2,y
165 z+1/2,y+1/2,-x
166 z+1/2,-y+1/2,x
167 -z+1/2,y+1/2,x
168 -z+1/2,-y+1/2,-x
169 -x+1/2,-y+1/2,-z
170 x+1/2,y+1/2,-z
171 x+1/2,-y+1/2,z
172 -x+1/2,y+1/2,z
173 -z+1/2,-x+1/2,-y
174 -z+1/2,x+1/2,y
175 z+1/2,x+1/2,-y
176 z+1/2,-x+1/2,y
177 -y+1/2,-z+1/2,-x
178 y+1/2,-z+1/2,x
179 -y+1/2,z+1/2,x
180 y+1/2,z+1/2,-x
181 -y+1/2,-x+1/2,z
182 y+1/2,x+1/2,z
183 -y+1/2,x+1/2,-z
184 y+1/2,-x+1/2,-z
185 -x+1/2,-z+1/2,y
186 x+1/2,-z+1/2,-y
187 x+1/2,z+1/2,y
188 -x+1/2,z+1/2,-y
189 -z+1/2,-y+1/2,x
190 -z+1/2,y+1/2,-x
191 z+1/2,-y+1/2,-x
192 z+1/2,y+1/2,x

loop_
_atom_site_type_symbol
_atom_site_label
_atom_site_fract_x
_atom_site_fract_y
_atom_site_fract_z
_atom_site_U_iso_or_equiv
_atom_site_adp_type
_atom_site_calc_flag
_atom_site_occupancy
La La1 0 0.167496(14) 0.167496(14) 0.01125(10) Uani d 1
La La2 0.369379(15) 0.369379(15) 0.369379(15) 0.00984(9) Uani d 1
La La3 0.5 0.5 0.5 0.0384(3) Uani d 1
Ge Ge1 0.29186(6) 0 0 0.0121(2) Uani d 1
Cr Cr1 0.19651(4) 0.19651(4) 0.19651(4) 0.0068(2) Uani d 0.944(5)
Ge Ge2 0 0 0 0.0323(12) Uani d 0.242(19)
Al Al2 0 0 0 0.0323(12) Uani d 0.758(19)
C C1 0.1049(4) 0.25 0.25 0.0127(11) Uiso d 1

loop_
_atom_site_aniso_label
_atom_site_aniso_U_11
_atom_site_aniso_U_22
_atom_site_aniso_U_33
_atom_site_aniso_U_12
_atom_site_aniso_U_13
_atom_site_aniso_U_23
_atom_site_aniso_type_symbol
La1 0.0074(2) 0.01315(17) 0.01315(17) 0 0 0.00046(13) La
La2 0.00984(15) 0.00984(15) 0.00984(15) -0.00052(8) -0.00052(8) -0.00052(8) La
La3 0.0384(4) 0.0384(4) 0.0384(4) 0 0 0 La
Ge1 0.0139(5) 0.0112(3) 0.0112(3) 0 0 0 Ge
Cr1 0.0068(3) 0.0068(3) 0.0068(3) 0.0008(2) 0.0008(2) 0.0008(2) Cr
Ge2 0.032(2) 0.032(2) 0.032(2) 0 0 0 Ge
Al2 0.032(2) 0.032(2) 0.032(2) 0 0 0 Al

loop_
_atom_type_symbol
_atom_type_scat_dispersion_real
_atom_type_scat_dispersion_imag
_atom_type_scat_source
C 0.0033 0.0016 'International Tables Vol C tables 4.2.6.8 and 6.1.1.1'
Al 0.0645 0.0514 'International Tables Vol C tables 4.2.6.8 and 6.1.1.1'
Cr 0.3209 0.6236 'International Tables Vol C tables 4.2.6.8 and 6.1.1.1'
Ge 0.1547 1.8001 'International Tables Vol C tables 4.2.6.8 and 6.1.1.1'
La -0.2871 2.4523 'International Tables Vol C tables 4.2.6.8 and 6.1.1.1'

loop_
_geom_angle_atom_site_label_1
_geom_angle_atom_site_label_2
_geom_angle_atom_site_label_3
_geom_angle_site_symmetry_1
_geom_angle_site_symmetry_3
_geom_angle
La1 La1 La1 52_555 5_555 120.000(6)
La1 La1 La1 52_555 7_555 120.000(6)
La1 La1 La1 52_555 9_555 120.000(6)
La1 La1 La1 52_555 10_555 120.000(6)
La1 La1 La2 52_555 146_555 61.339(6)
La1 La1 La2 52_555 99_555 61.339(6)
La1 La1 La2 52_555 109_455 61.339(6)
La1 La1 La2 52_555 159_455 61.339(6)
La1 La1 Cr1 52_555 . 78.207(12)
La1 La1 Cr1 52_555 16_555 78.207(12)
La1 La1 C1 52_555 . 41.96(10)
La1 La1 C1 52_555 18_555 41.96(10)
La1 La1 La1 5_555 7_555 90.000(7)
La1 La1 La1 5_555 9_555 60.000(5)
La1 La1 La1 5_555 10_555 120.000(7)
La1 La1 La2 5_555 146_555 60.865(6)
La1 La1 La2 5_555 99_555 101.955(5)
La1 La1 La2 5_555 109_455 165.127(7)
La1 La1 La2 5_555 159_455 105.813(7)
La1 La1 Cr1 5_555 . 53.844(12)
La1 La1 Cr1 5_555 16_555 142.596(13)
La1 La1 C1 5_555 . 84.21(8)
La1 La1 C1 5_555 18_555 147.63(4)
La1 La1 La1 7_555 9_555 120.000(7)
La1 La1 La1 7_555 10_555 60.000(5)
La1 La1 La2 7_555 146_555 105.813(7)
La1 La1 La2 7_555 99_555 165.127(7)
La1 La1 La2 7_555 109_455 101.955(5)
La1 La1 La2 7_555 159_455 60.865(6)
La1 La1 Cr1 7_555 . 142.596(13)
La1 La1 Cr1 7_555 16_555 53.844(12)
La1 La1 C1 7_555 . 147.63(4)
La1 La1 C1 7_555 18_555 84.21(8)
La1 La1 La1 9_555 10_555 90.000(7)
La1 La1 La2 9_555 146_555 101.955(5)
La1 La1 La2 9_555 99_555 60.865(6)
La1 La1 La2 9_555 109_455 105.813(7)
La1 La1 La2 9_555 159_455 165.127(7)
La1 La1 Cr1 9_555 . 53.844(12)
La1 La1 Cr1 9_555 16_555 142.596(13)
La1 La1 C1 9_555 . 84.21(8)
La1 La1 C1 9_555 18_555 147.63(4)
La1 La1 La2 10_555 146_555 165.127(7)
La1 La1 La2 10_555 99_555 105.813(7)
La1 La1 La2 10_555 109_455 60.865(6)
La1 La1 La2 10_555 159_455 101.955(5)
La1 La1 Cr1 10_555 . 142.596(13)
La1 La1 Cr1 10_555 16_555 53.844(12)
La1 La1 C1 10_555 . 147.63(4)
La1 La1 C1 10_555 18_555 84.21(8)
La2 La1 La2 146_555 99_555 87.896(6)
La2 La1 La2 146_555 109_455 122.677(8)
La2 La1 La2 146_555 159_455 64.952(7)
La2 La1 Cr1 146_555 . 51.418(12)
La2 La1 Cr1 146_555 16_555 115.315(13)
La2 La1 C1 146_555 . 44.302(12)
La2 La1 C1 146_555 18_555 90.13(7)
La2 La1 La2 99_555 109_455 64.952(7)
La2 La1 La2 99_555 159_455 122.677(8)
La2 La1 Cr1 99_555 . 51.418(12)
La2 La1 Cr1 99_555 16_555 115.315(13)
La2 La1 C1 99_555 . 44.302(12)
La2 La1 C1 99_555 18_555 90.13(7)
La2 La1 La2 109_455 159_455 87.896(6)
La2 La1 Cr1 109_455 . 115.314(13)
La2 La1 Cr1 109_455 16_555 51.418(12)
La2 La1 C1 109_455 . 90.13(7)
La2 La1 C1 109_455 18_555 44.302(12)
La2 La1 Cr1 159_455 . 115.314(13)
La2 La1 Cr1 159_455 16_555 51.418(12)
La2 La1 C1 159_455 . 90.13(7)
La2 La1 C1 159_455 18_555 44.302(12)
Cr1 La1 Cr1 . 16_555 156.414(18)
Cr1 La1 C1 . . 36.25(10)
Cr1 La1 C1 . 18_555 120.16(10)
Cr1 La1 C1 16_555 . 120.16(10)
Cr1 La1 C1 16_555 18_555 36.25(10)
C1 La1 C1 . 18_555 83.91(14)
La1 La2 La1 146_555 99_555 57.323(6)
La1 La2 La1 146_555 54_555 113.653(7)
La1 La2 La1 146_555 151_555 58.269(6)
La1 La2 La1 146_555 106_555 113.653(7)
La1 La2 La1 146_555 59_555 150.254(8)
La1 La2 La3 146_555 . 104.871(7)
La1 La2 Ge1 146_555 49_555 147.964(10)
La1 La2 Ge1 146_555 101_555 97.605(8)
La1 La2 Ge1 146_555 153_555 55.083(13)
La1 La2 Cr1 146_555 146_555 53.041(13)
La1 La2 Cr1 146_555 99_555 76.602(13)
La1 La2 Cr1 146_555 52_555 98.244(13)
La1 La2 C1 146_555 146_555 39.92(8)
La1 La2 C1 146_555 54_555 79.52(2)
La1 La2 C1 146_555 106_555 113.23(10)
La1 La2 La1 99_555 54_555 150.254(8)
La1 La2 La1 99_555 151_555 113.653(7)
La1 La2 La1 99_555 106_555 58.269(6)
La1 La2 La1 99_555 59_555 113.653(7)
La1 La2 La3 99_555 . 104.871(7)
La1 La2 Ge1 99_555 49_555 147.964(10)
La1 La2 Ge1 99_555 101_555 55.083(13)
La1 La2 Ge1 99_555 153_555 97.605(8)
La1 La2 Cr1 99_555 146_555 76.602(13)
La1 La2 Cr1 99_555 99_555 53.041(13)
La1 La2 Cr1 99_555 52_555 98.244(13)
La1 La2 C1 99_555 146_555 39.92(8)
La1 La2 C1 99_555 54_555 113.23(10)
La1 La2 C1 99_555 106_555 79.52(2)
La1 La2 La1 54_555 151_555 57.323(6)
La1 La2 La1 54_555 106_555 113.653(7)
La1 La2 La1 54_555 59_555 58.269(6)
La1 La2 La3 54_555 . 104.871(7)
La1 La2 Ge1 54_555 49_555 55.083(13)
La1 La2 Ge1 54_555 101_555 147.964(10)
La1 La2 Ge1 54_555 153_555 97.605(8)
La1 La2 Cr1 54_555 146_555 76.602(13)
La1 La2 Cr1 54_555 99_555 98.244(13)
La1 La2 Cr1 54_555 52_555 53.041(13)
La1 La2 C1 54_555 146_555 113.23(10)
La1 La2 C1 54_555 54_555 39.92(8)
La1 La2 C1 54_555 106_555 79.52(2)
La1 La2 La1 151_555 106_555 150.254(8)
La1 La2 La1 151_555 59_555 113.653(7)
La1 La2 La3 151_555 . 104.871(7)
La1 La2 Ge1 151_555 49_555 97.605(8)
La1 La2 Ge1 151_555 101_555 147.964(10)
La1 La2 Ge1 151_555 153_555 55.083(13)
La1 La2 Cr1 151_555 146_555 53.041(13)
La1 La2 Cr1 151_555 99_555 98.244(13)
La1 La2 Cr1 151_555 52_555 76.602(13)
La1 La2 C1 151_555 146_555 79.52(2)
La1 La2 C1 151_555 54_555 39.92(8)
La1 La2 C1 151_555 106_555 113.23(10)
La1 La2 La1 106_555 59_555 57.323(6)
La1 La2 La3 106_555 . 104.871(7)
La1 La2 Ge1 106_555 49_555 97.605(8)
La1 La2 Ge1 106_555 101_555 55.083(13)
La1 La2 Ge1 106_555 153_555 147.964(10)
La1 La2 Cr1 106_555 146_555 98.244(13)
La1 La2 Cr1 106_555 99_555 53.041(13)
La1 La2 Cr1 106_555 52_555 76.602(13)
La1 La2 C1 106_555 146_555 79.52(2)
La1 La2 C1 106_555 54_555 113.23(10)
La1 La2 C1 106_555 106_555 39.92(8)
La1 La2 La3 59_555 . 104.871(7)
La1 La2 Ge1 59_555 49_555 55.083(13)
La1 La2 Ge1 59_555 101_555 97.605(8)
La1 La2 Ge1 59_555 153_555 147.964(10)
La1 La2 Cr1 59_555 146_555 98.244(13)
La1 La2 Cr1 59_555 99_555 76.602(13)
La1 La2 Cr1 59_555 52_555 53.041(13)
La1 La2 C1 59_555 146_555 113.23(10)
La1 La2 C1 59_555 54_555 79.52(2)
La1 La2 C1 59_555 106_555 39.92(8)
La3 La2 Ge1 . 49_555 58.029(15)
La3 La2 Ge1 . 101_555 58.029(15)
La3 La2 Ge1 . 153_555 58.029(15)
La3 La2 Cr1 . 146_555 153.589(14)
La3 La2 Cr1 . 99_555 153.589(14)
La3 La2 Cr1 . 52_555 153.589(14)
La3 La2 C1 . 146_555 136.07(12)
La3 La2 C1 . 54_555 136.07(12)
La3 La2 C1 . 106_555 136.07(12)
Ge1 La2 Ge1 49_555 101_555 94.557(15)
Ge1 La2 Ge1 49_555 153_555 94.557(15)
Ge1 La2 Cr1 49_555 146_555 131.521(19)
Ge1 La2 Cr1 49_555 99_555 131.521(19)
Ge1 La2 Cr1 49_555 52_555 95.56(2)
Ge1 La2 C1 49_555 146_555 165.90(12)
Ge1 La2 C1 49_555 54_555 95.00(8)
Ge1 La2 C1 49_555 106_555 95.00(8)
Ge1 La2 Ge1 101_555 153_555 94.557(15)
Ge1 La2 Cr1 101_555 146_555 131.521(19)
Ge1 La2 Cr1 101_555 99_555 95.56(2)
Ge1 La2 Cr1 101_555 52_555 131.521(19)
Ge1 La2 C1 101_555 146_555 95.00(8)
Ge1 La2 C1 101_555 54_555 165.90(12)
Ge1 La2 C1 101_555 106_555 95.00(8)
Ge1 La2 Cr1 153_555 146_555 95.56(2)
Ge1 La2 Cr1 153_555 99_555 131.521(19)
Ge1 La2 Cr1 153_555 52_555 131.521(19)
Ge1 La2 C1 153_555 146_555 95.00(8)
Ge1 La2 C1 153_555 54_555 95.00(8)
Ge1 La2 C1 153_555 106_555 165.90(12)
Cr1 La2 Cr1 146_555 99_555 45.314(17)
Cr1 La2 Cr1 146_555 52_555 45.314(17)
Cr1 La2 C1 146_555 146_555 36.93(9)
Cr1 La2 C1 146_555 54_555 36.93(9)
Cr1 La2 C1 146_555 106_555 70.34(12)
Cr1 La2 Cr1 99_555 52_555 45.314(17)
Cr1 La2 C1 99_555 146_555 36.93(9)
Cr1 La2 C1 99_555 54_555 70.34(12)
Cr1 La2 C1 99_555 106_555 36.93(9)
Cr1 La2 C1 52_555 146_555 70.34(12)
Cr1 La2 C1 52_555 54_555 36.93(9)
Cr1 La2 C1 52_555 106_555 36.93(9)
C1 La2 C1 146_555 54_555 73.86(13)
C1 La2 C1 146_555 106_555 73.86(13)
C1 La2 C1 54_555 106_555 73.86(13)
La2 La3 La2 . 2_665 109.471(6)
La2 La3 La2 . 3_656 109.471(6)
La2 La3 La2 . 4_566 109.471(6)
La2 La3 La2 . 13_556 70.529(6)
La2 La3 La2 . 14_666 180.0(5)
La2 La3 La2 . 15_565 70.529(6)
La2 La3 La2 . 16_655 70.529(6)
La2 La3 La2 2_665 3_656 109.471(6)
La2 La3 La2 2_665 4_566 109.471(6)
La2 La3 La2 2_665 13_556 180.0(5)
La2 La3 La2 2_665 14_666 70.529(6)
La2 La3 La2 2_665 15_565 70.529(6)
La2 La3 La2 2_665 16_655 70.529(6)
La2 La3 La2 3_656 4_566 109.471(6)
La2 La3 La2 3_656 13_556 70.529(6)
La2 La3 La2 3_656 14_666 70.529(6)
La2 La3 La2 3_656 15_565 180.0(5)
La2 La3 La2 3_656 16_655 70.529(6)
La2 La3 La2 4_566 13_556 70.529(6)
La2 La3 La2 4_566 14_666 70.529(6)
La2 La3 La2 4_566 15_565 70.529(6)
La2 La3 La2 4_566 16_655 180.0(5)
La2 La3 La2 13_556 14_666 109.471(6)
La2 La3 La2 13_556 15_565 109.471(6)
La2 La3 La2 13_556 16_655 109.471(6)
La2 La3 La2 14_666 15_565 109.471(6)
La2 La3 La2 14_666 16_655 109.471(6)
La2 La3 La2 15_565 16_655 109.471(6)
La2 Ge1 La2 49_544 52_555 134.47(3)
La2 Ge1 La2 49_544 61_545 81.389(12)
La2 Ge1 La2 49_544 63_554 81.389(12)
La2 Ge1 La2 52_555 61_545 81.389(12)
La2 Ge1 La2 52_555 63_554 81.389(12)
La2 Ge1 La2 61_545 63_554 134.47(3)
La1 Cr1 La1 . 5_555 72.313(15)
La1 Cr1 La1 . 9_555 72.313(15)
La1 Cr1 La2 . 146_555 75.541(15)
La1 Cr1 La2 . 99_555 75.541(15)
La1 Cr1 La2 . 52_555 139.88(2)
La1 Cr1 Cr1 . 146_555 142.60(3)
La1 Cr1 Cr1 . 99_555 142.60(3)
La1 Cr1 Cr1 . 52_555 101.79(3)
La1 Cr1 C1 . . 51.34(11)
La1 Cr1 C1 . 5_555 113.23(9)
La1 Cr1 C1 . 9_555 113.23(9)
La1 Cr1 La1 5_555 9_555 72.313(15)
La1 Cr1 La2 5_555 146_555 75.541(15)
La1 Cr1 La2 5_555 99_555 139.88(2)
La1 Cr1 La2 5_555 52_555 75.541(15)
La1 Cr1 Cr1 5_555 146_555 142.60(3)
La1 Cr1 Cr1 5_555 99_555 101.79(3)
La1 Cr1 Cr1 5_555 52_555 142.60(3)
La1 Cr1 C1 5_555 . 113.23(9)
La1 Cr1 C1 5_555 5_555 51.34(11)
La1 Cr1 C1 5_555 9_555 113.23(9)
La1 Cr1 La2 9_555 146_555 139.88(2)
La1 Cr1 La2 9_555 99_555 75.541(15)
La1 Cr1 La2 9_555 52_555 75.541(15)
La1 Cr1 Cr1 9_555 146_555 101.79(3)
La1 Cr1 Cr1 9_555 99_555 142.60(3)
La1 Cr1 Cr1 9_555 52_555 142.60(3)
La1 Cr1 C1 9_555 . 113.23(9)
La1 Cr1 C1 9_555 5_555 113.23(9)
La1 Cr1 C1 9_555 9_555 51.34(11)
La2 Cr1 La2 146_555 99_555 118.56(2)
La2 Cr1 La2 146_555 52_555 118.56(2)
La2 Cr1 Cr1 146_555 146_555 118.32(3)
La2 Cr1 Cr1 146_555 99_555 67.34(2)
La2 Cr1 Cr1 146_555 52_555 67.34(2)
La2 Cr1 C1 146_555 . 59.74(2)
La2 Cr1 C1 146_555 5_555 59.74(2)
La2 Cr1 C1 146_555 9_555 168.77(11)
La2 Cr1 La2 99_555 52_555 118.56(2)
La2 Cr1 Cr1 99_555 146_555 67.34(2)
La2 Cr1 Cr1 99_555 99_555 118.32(3)
La2 Cr1 Cr1 99_555 52_555 67.34(2)
La2 Cr1 C1 99_555 . 59.74(2)
La2 Cr1 C1 99_555 5_555 168.77(11)
La2 Cr1 C1 99_555 9_555 59.74(2)
La2 Cr1 Cr1 52_555 146_555 67.34(2)
La2 Cr1 Cr1 52_555 99_555 67.34(2)
La2 Cr1 Cr1 52_555 52_555 118.32(3)
La2 Cr1 C1 52_555 . 168.77(11)
La2 Cr1 C1 52_555 5_555 59.74(2)
La2 Cr1 C1 52_555 9_555 59.74(2)
Cr1 Cr1 Cr1 146_555 99_555 60.00(3)
Cr1 Cr1 Cr1 146_555 52_555 60.00(3)
Cr1 Cr1 C1 146_555 . 103.11(10)
Cr1 Cr1 C1 146_555 5_555 103.11(10)
Cr1 Cr1 C1 146_555 9_555 50.45(11)
Cr1 Cr1 Cr1 99_555 52_555 60.00(3)
Cr1 Cr1 C1 99_555 . 103.11(10)
Cr1 Cr1 C1 99_555 5_555 50.45(11)
Cr1 Cr1 C1 99_555 9_555 103.11(10)
Cr1 Cr1 C1 52_555 . 50.45(11)
Cr1 Cr1 C1 52_555 5_555 103.11(10)
Cr1 Cr1 C1 52_555 9_555 103.11(10)
C1 Cr1 C1 . 5_555 119.45(4)
C1 Cr1 C1 . 9_555 119.45(4)
C1 Cr1 C1 5_555 9_555 119.45(4)
La1 C1 La1 . 52_555 96.09(19)
La1 C1 La2 . 146_555 95.78(7)
La1 C1 La2 . 99_555 95.78(7)
La1 C1 Cr1 . . 92.41(2)
La1 C1 Cr1 . 52_555 171.5(2)
La1 C1 La2 52_555 146_555 95.78(7)
La1 C1 La2 52_555 99_555 95.78(7)
La1 C1 Cr1 52_555 . 171.5(2)
La1 C1 Cr1 52_555 52_555 92.41(2)
La2 C1 La2 146_555 99_555 162.7(2)
La2 C1 Cr1 146_555 . 83.33(10)
La2 C1 Cr1 146_555 52_555 83.33(10)
La2 C1 Cr1 99_555 . 83.33(10)
La2 C1 Cr1 99_555 52_555 83.33(10)
Cr1 C1 Cr1 . 52_555 79.1(2)

loop_
_geom_bond_atom_site_label_1
_geom_bond_atom_site_label_2
_geom_bond_site_symmetry_2
_geom_bond_distance
La1 La1 52_555 3.8282(4)
La1 La1 5_555 3.8859(3)
La1 La1 7_555 3.8859(3)
La1 La1 9_555 3.8859(3)
La1 La1 10_555 3.8859(3)
La1 La2 146_555 3.9907(4)
La1 La2 99_555 3.9907(4)
La1 La2 109_455 3.9907(4)
La1 La2 159_455 3.9907(4)
La1 Cr1 . 3.2932(7)
La1 Cr1 16_555 3.2932(7)
La1 C1 . 2.574(4)
La1 C1 18_555 2.574(4)
La2 La3 . 3.7115(3)
La2 Ge1 49_555 3.2864(5)
La2 Ge1 101_555 3.2864(5)
La2 Ge1 153_555 3.2864(5)
La2 Cr1 146_555 3.2216(7)
La2 Cr1 99_555 3.2216(7)
La2 Cr1 52_555 3.2216(7)
La2 C1 146_555 2.8015(9)
La2 C1 54_555 2.8015(9)
La2 C1 106_555 2.8015(9)
Cr1 Cr1 146_555 2.4821(9)
Cr1 Cr1 99_555 2.4821(9)
Cr1 Cr1 52_555 2.4821(9)
Cr1 C1 . 1.949(5)
Cr1 C1 5_555 1.949(5)
Cr1 C1 9_555 1.949(5)
